data_1526735
loop_
_publ_author_name
'Takeda, H.'

_publ_section_title
;
 Crystallographic Studies of Coexisting Aluminan Orthopyroxene and Augite
 of High-Pressure Origin
;
_journal_issue 29
_journal_name_full 'Journal of Geophysical Research'
_journal_page_first 5798
_journal_page_last 5811
_journal_paper_doi 10.1029/JB077i029p05798
_journal_volume 77
_journal_year 1972
_chemical_formula_sum 'Al0.196 Ca0.069 Fe0.409 Mg1.49 O6 Si1.85'
_chemical_name_systematic
;
(Ca.069 Mg1.490 Fe.332 Fe.077 Al.046 Al.150 Si1.850) O6
;
_space_group_IT_number 61
_symmetry_space_group_name_Hall '-P 2ac 2ab'
_symmetry_space_group_name_H-M 'P b c a'
_cell_angle_alpha 90
_cell_angle_beta 90
_cell_angle_gamma 90
_cell_formula_units_Z 8
_cell_length_a 18.276
_cell_length_b 8.819
_cell_length_c 5.196
_cell_volume 837.471
_citation_journal_id_ASTM JGREA2
_cod_data_source_file Takeda_JGREA2_1972_819.cif
_cod_data_source_block Al0.196Ca0.069Fe0.409Mg1.49O6Si1.85
_cod_original_cell_volume 837.4707
_cod_database_code 1526735

loop_
_symmetry_equiv_pos_as_xyz
x,y,z
-x+1/2,-y,z+1/2
x+1/2,-y+1/2,-z
-x,y+1/2,-z+1/2
-x,-y,-z
x-1/2,y,-z-1/2
-x-1/2,y-1/2,z
x,-y-1/2,z-1/2

loop_
_atom_site_label
_atom_site_type_symbol
_atom_site_fract_x
_atom_site_fract_y
_atom_site_fract_z
_atom_site_occupancy
_atom_site_U_iso_or_equiv
O3 O-2 0.31053 0.50305 0.044 1 0.0
Ca1 Ca+2 0.37859 0.48166 0.36135 0.07 0.0
Mg2 Mg+2 0.37859 0.48166 0.36135 0.64 0.0
O4 O-2 0.43372 0.48589 0.6938 1 0.0
Al2 Al+3 0.27122 0.34154 0.04698 0.075 0.0
Fe1 Fe+2 0.37563 0.64411 0.86756 0.03 0.0
Si2 Si+4 0.4739 0.33735 0.80017 0.925 0.0
Al3 Al+3 0.4739 0.33735 0.80017 0.075 0.0
Al1 Al+3 0.37563 0.64411 0.86756 0.04 0.0
O2 O-2 0.56308 0.33808 0.8021 1 0.0
Fe3 Fe+3 0.37563 0.64411 0.86756 0.07 0.0
O6 O-2 0.44702 0.19768 0.6017 1 0.0
O5 O-2 0.30242 0.22723 -0.177 1 0.0
Si1 Si+4 0.27122 0.34154 0.04698 0.925 0.0
Fe2 Fe+2 0.37859 0.48166 0.36135 0.29 0.0
Mg1 Mg+2 0.37563 0.64411 0.86756 0.86 0.0
O1 O-2 0.18303 0.33895 0.0373 1 0.0
